data_4102927
loop_
_publ_author_name
'Ellen M. Sletten'
'Hitomi Nakamura'
'John C. Jewett'
'Carolyn R. Bertozzi'

_publ_section_title
;
 Difluorobenzocyclooctyne: Synthesis, Reactivity, and Stabilization by
 \b-Cyclodextrin
;
_journal_name_full 'Journal of the American Chemical Society'
_journal_page_first 11799
_journal_page_last 11805
_journal_paper_doi 10.1021/ja105005t
_journal_volume 132
_journal_year 2010
_chemical_formula_sum 'C36 H30 F6'
_chemical_formula_weight 576.60
_chemical_name_common EMS-VIII-007E
_chemical_name_systematic
;
 bertozzi02
;
_space_group.centring_type P

_space_group_IT_number 2
_space_group.IT_number 2

_symmetry_cell_setting triclinic
_symmetry_space_group_name_Hall '-P 1'
_symmetry_space_group_name_H-M 'P -1'
_atom_sites_solution_hydrogens geom
_atom_sites_solution_primary direct
_atom_sites_solution_secondary difmap
_audit_creation_method SHELXL-97
_cell_angle_alpha 90.207(2)
_cell_angle_beta 100.731(2)
_cell_angle_gamma 115.162(2)
_cell_formula_units_Z 4
_cell_length_a 10.9610(4)
_cell_length_b 11.2443(4)
_cell_length_c 24.9515(9)
_cell_measurement_reflns_used 9772
_cell_measurement_temperature 100(2)
_cell_measurement_theta_max 67.79
_cell_measurement_theta_min 3.62
_cell_volume 2722.88(18)
_computing_cell_refinement 'Bruker SAINT'
_computing_data_collection 'Bruker APEX2'
_computing_data_reduction 'Bruker SAINT'
_computing_molecular_graphics ORTEP-32
_computing_publication_material WinGX
_computing_structure_refinement SHELXL-97
_computing_structure_solution SIR-2008
_diffrn_ambient_temperature 100(2)
_diffrn_detector_area_resol_mean 8.366
_diffrn_measured_fraction_theta_full 0.975
_diffrn_measured_fraction_theta_max 0.967
_diffrn_measurement_device_type 'Bruker APEX-II CCD'
_diffrn_measurement_method 'phi and omega scans'
_diffrn_radiation_monochromator 'HELIOS multilayer mirrors'
_diffrn_radiation_source 'microfocus rotating anode'
_diffrn_radiation_type CuK\a
_diffrn_radiation_wavelength 1.54178
_diffrn_reflns_av_R_equivalents 0.0356
_diffrn_reflns_av_sigmaI/netI 0.0241
_diffrn_reflns_limit_h_max 13
_diffrn_reflns_limit_h_min -13
_diffrn_reflns_limit_k_max 13
_diffrn_reflns_limit_k_min -13
_diffrn_reflns_limit_l_max 29
_diffrn_reflns_limit_l_min -26
_diffrn_reflns_number 46641
_diffrn_reflns_theta_full 67.00
_diffrn_reflns_theta_max 68.10
_diffrn_reflns_theta_min 3.62
_exptl_absorpt_coefficient_mu 0.917
_exptl_absorpt_correction_T_max 0.8378
_exptl_absorpt_correction_T_min 0.8378
_exptl_absorpt_correction_type multi-scan
_exptl_absorpt_process_details SADABS
_exptl_crystal_colour colorless
_exptl_crystal_density_diffrn 1.407
_exptl_crystal_density_method 'not measured'
_exptl_crystal_description rod
_exptl_crystal_F_000 1200
_exptl_crystal_size_max 0.20
_exptl_crystal_size_mid 0.20
_exptl_crystal_size_min 0.20
_refine_diff_density_max 0.931
_refine_diff_density_min -0.549
_refine_diff_density_rms 0.056
_refine_ls_extinction_method none
_refine_ls_goodness_of_fit_ref 1.028
_refine_ls_hydrogen_treatment constr
_refine_ls_matrix_type full
_refine_ls_number_parameters 803
_refine_ls_number_reflns 9620
_refine_ls_number_restraints 0
_refine_ls_restrained_S_all 1.028
_refine_ls_R_factor_all 0.0464
_refine_ls_R_factor_gt 0.0428
_refine_ls_shift/su_max 0.001
_refine_ls_shift/su_mean 0.000
_refine_ls_structure_factor_coef Fsqd
_refine_ls_weighting_details 'calc w=1/[\s^2^(Fo^2^)+(0.0480P)^2^+2.1880P] where P=(Fo^2^+2Fc^2^)/3'
_refine_ls_weighting_scheme calc
_refine_ls_wR_factor_gt 0.1070
_refine_ls_wR_factor_ref 0.1100
_reflns_number_gt 8774
_reflns_number_total 9620
_reflns_threshold_expression >2sigma(I)
_cod_data_source_file ja105005t_si_003.cif
_cod_data_source_block bertozzi02
_cod_depositor_comments
;
The following automatic conversions were performed:

'_space_group.centring_type' value 'primitive' was replaced with the
value 'P' as specified in the replacement file
'/home/antanas/src/cod-tools/trunk/data/replacement-values/replacement_values.lst'.

Automatic conversion script
Id: cif_fix_values 5642 2017-10-24 12:04:52Z antanas 
;
_cod_original_cell_volume 2722.88(17)
_cod_database_code 4102927

loop_
_symmetry_equiv_pos_as_xyz
'x, y, z'
'-x, -y, -z'

loop_
_atom_site_label
_atom_site_type_symbol
_atom_site_fract_x
_atom_site_fract_y
_atom_site_fract_z
_atom_site_U_iso_or_equiv
_atom_site_adp_type
_atom_site_occupancy
_atom_site_symmetry_multiplicity
_atom_site_calc_flag
_atom_site_refinement_flags
_atom_site_disorder_assembly
_atom_site_disorder_group
C1 C 0.82842(16) 0.84726(15) 0.58942(7) 0.0179(3) Uani 1 1 d . . .
C2 C 0.78334(16) 0.93494(16) 0.61007(7) 0.0190(3) Uani 1 1 d . . .
C3 C 0.82170(16) 0.97531(15) 0.66677(7) 0.0185(3) Uani 1 1 d . . .
C4 C 0.91884(16) 0.94293(15) 0.70125(7) 0.0180(3) Uani 1 1 d . . .
C5 C 0.96184(16) 0.85366(15) 0.68030(7) 0.0177(3) Uani 1 1 d . . .
C6 C 0.91314(16) 0.80332(15) 0.62495(7) 0.0173(3) Uani 1 1 d . . .
C7 C 0.79321(17) 0.79810(15) 0.52993(7) 0.0195(3) Uani 1 1 d . . .
C8 C 0.90018(18) 0.83213(16) 0.50163(7) 0.0219(3) Uani 1 1 d . . .
H8 H 0.9919 0.8867 0.5202 0.026 Uiso 1 1 calc R . .
C9 C 0.8753(2) 0.78805(18) 0.44709(7) 0.0267(4) Uani 1 1 d . . .
H9 H 0.9491 0.8132 0.4282 0.032 Uiso 1 1 calc R . .
C10 C 0.7413(2) 0.70651(19) 0.42013(7) 0.0309(4) Uani 1 1 d . . .
H10 H 0.7229 0.6745 0.3828 0.037 Uiso 1 1 calc R . .
C11 C 0.6351(2) 0.67237(18) 0.44782(7) 0.0275(4) Uani 1 1 d . . .
H11 H 0.5439 0.6165 0.4291 0.033 Uiso 1 1 calc R . .
C12 C 0.65798(18) 0.71759(16) 0.50264(7) 0.0213(3) Uani 1 1 d . . .
C13 C 0.53489(18) 0.68605(17) 0.52848(7) 0.0241(4) Uani 1 1 d . . .
H13A H 0.5622 0.6837 0.5684 0.029 Uiso 1 1 calc R . .
H13B H 0.4621 0.5976 0.5132 0.029 Uiso 1 1 calc R . .
C14 C 0.47703(18) 0.78913(18) 0.51811(7) 0.0256(4) Uani 1 1 d . . .
H14A H 0.4897 0.8201 0.4816 0.031 Uiso 1 1 calc R . .
H14B H 0.3767 0.7450 0.5169 0.031 Uiso 1 1 calc R . .
C15 C 0.54162(18) 0.90954(18) 0.56027(7) 0.0242(4) Uani 1 1 d . . .
H15A H 0.4994 0.9700 0.5485 0.029 Uiso 1 1 calc R . .
H15B H 0.5171 0.8797 0.5957 0.029 Uiso 1 1 calc R . .
C16 C 0.69767(18) 0.98750(16) 0.56974(7) 0.0213(3) Uani 1 1 d . . .
C17 C 0.76614(17) 1.05758(17) 0.69541(7) 0.0228(4) Uani 1 1 d . . .
C18 C 0.85653(19) 1.20641(18) 0.70829(8) 0.0276(4) Uani 1 1 d . . .
H18A H 0.8821 1.2252 0.7486 0.033 Uiso 1 1 calc R . .
H18B H 0.7987 1.2520 0.6944 0.033 Uiso 1 1 calc R . .
C19 C 0.98970(19) 1.27048(17) 0.68618(8) 0.0289(4) Uani 1 1 d . . .
H19A H 1.0338 1.3662 0.6979 0.035 Uiso 1 1 calc R . .
H19B H 0.9644 1.2603 0.6457 0.035 Uiso 1 1 calc R . .
C20 C 1.09829(18) 1.21572(17) 0.70411(7) 0.0241(4) Uani 1 1 d . . .
H20A H 1.0878 1.1499 0.6751 0.029 Uiso 1 1 calc R . .
H20B H 1.1920 1.2887 0.7087 0.029 Uiso 1 1 calc R . .
C21 C 1.08228(17) 1.15251(17) 0.75687(7) 0.0220(3) Uani 1 1 d . . .
C22 C 1.15222(18) 1.22838(18) 0.80691(8) 0.0272(4) Uani 1 1 d . . .
H22 H 1.2180 1.3172 0.8072 0.033 Uiso 1 1 calc R . .
C23 C 1.1273(2) 1.1764(2) 0.85577(8) 0.0309(4) Uani 1 1 d . . .
H23 H 1.1766 1.2286 0.8895 0.037 Uiso 1 1 calc R . .
C24 C 1.0296(2) 1.0473(2) 0.85546(7) 0.0300(4) Uani 1 1 d . . .
H24 H 1.0101 1.0118 0.8890 0.036 Uiso 1 1 calc R . .
C25 C 0.96077(18) 0.97042(18) 0.80647(7) 0.0247(4) Uani 1 1 d . . .
H25 H 0.8940 0.8822 0.8066 0.030 Uiso 1 1 calc R . .
C26 C 0.98822(16) 1.02091(16) 0.75678(7) 0.0198(3) Uani 1 1 d . . .
C27 C 1.06961(18) 0.81957(16) 0.71678(7) 0.0205(3) Uani 1 1 d . . .
C28 C 1.21785(18) 0.91632(18) 0.71802(8) 0.0261(4) Uani 1 1 d . . .
H28A H 1.2749 0.9136 0.7533 0.031 Uiso 1 1 calc R . .
H28B H 1.2227 1.0062 0.7173 0.031 Uiso 1 1 calc R . .
C29 C 1.28242(18) 0.89431(19) 0.67182(8) 0.0287(4) Uani 1 1 d . . .
H29A H 1.2985 0.8148 0.6780 0.034 Uiso 1 1 calc R . .
H29B H 1.3736 0.9702 0.6748 0.034 Uiso 1 1 calc R . .
C30 C 1.20062(18) 0.87717(19) 0.61285(8) 0.0277(4) Uani 1 1 d . . .
H30A H 1.1592 0.9405 0.6093 0.033 Uiso 1 1 calc R . .
H30B H 1.2645 0.8981 0.5873 0.033 Uiso 1 1 calc R . .
C31 C 1.08768(18) 0.73864(18) 0.59693(7) 0.0239(4) Uani 1 1 d . . .
C32 C 1.1200(2) 0.6396(2) 0.57942(8) 0.0323(4) Uani 1 1 d . . .
H32 H 1.2115 0.6619 0.5755 0.039 Uiso 1 1 calc R . .
C33 C 1.0225(2) 0.5102(2) 0.56767(8) 0.0369(5) Uani 1 1 d . . .
H33 H 1.0475 0.4443 0.5565 0.044 Uiso 1 1 calc R . .
C34 C 0.8880(2) 0.47676(19) 0.57228(8) 0.0340(5) Uani 1 1 d . . .
H34 H 0.8201 0.3880 0.5640 0.041 Uiso 1 1 calc R . .
C35 C 0.85320(19) 0.57384(17) 0.58903(7) 0.0250(4) Uani 1 1 d . . .
H35 H 0.7606 0.5515 0.5915 0.030 Uiso 1 1 calc R . .
C36 C 0.95258(18) 0.70383(16) 0.60230(6) 0.0198(3) Uani 1 1 d . . .
C37 C 0.58226(17) 0.57456(16) 0.82688(7) 0.0211(3) Uani 1 1 d . . .
C38 C 0.50409(17) 0.64664(16) 0.82698(7) 0.0219(3) Uani 1 1 d . . .
C39 C 0.52246(17) 0.72430(17) 0.87521(7) 0.0216(3) Uani 1 1 d . . .
C40 C 0.61793(18) 0.72889(18) 0.92232(8) 0.0262(4) Uani 1 1 d . A .
C41 C 0.71012(19) 0.6727(2) 0.91955(8) 0.0321(4) Uani 1 1 d . . .
C42 C 0.69067(18) 0.59401(17) 0.87190(8) 0.0251(4) Uani 1 1 d . A .
C43 C 0.55923(16) 0.47354(16) 0.78167(7) 0.0206(3) Uani 1 1 d . . .
C44 C 0.51303(17) 0.34212(17) 0.79310(7) 0.0227(4) Uani 1 1 d . . .
H44 H 0.4880 0.3181 0.8273 0.027 Uiso 1 1 calc R . .
C45 C 0.50302(18) 0.24577(17) 0.75537(8) 0.0274(4) Uani 1 1 d . . .
H45 H 0.4704 0.1564 0.7635 0.033 Uiso 1 1 calc R . .
C46 C 0.54076(19) 0.28066(19) 0.70581(8) 0.0314(4) Uani 1 1 d . . .
H46 H 0.5359 0.2156 0.6800 0.038 Uiso 1 1 calc R . .
C47 C 0.58563(19) 0.41065(19) 0.69394(8) 0.0292(4) Uani 1 1 d . . .
H47 H 0.6109 0.4338 0.6597 0.035 Uiso 1 1 calc R . .
C48 C 0.59472(17) 0.50848(17) 0.73105(7) 0.0235(4) Uani 1 1 d . . .
C49 C 0.62746(19) 0.64573(18) 0.71509(8) 0.0276(4) Uani 1 1 d . . .
H49A H 0.6880 0.6672 0.6882 0.033 Uiso 1 1 calc R . .
H49B H 0.6767 0.7101 0.7478 0.033 Uiso 1 1 calc R . .
C50 C 0.49282(19) 0.65492(19) 0.68988(8) 0.0291(4) Uani 1 1 d . . .
H50A H 0.5111 0.7491 0.6901 0.035 Uiso 1 1 calc R . .
H50B H 0.4626 0.6169 0.6512 0.035 Uiso 1 1 calc R . .
C51 C 0.37648(19) 0.58353(18) 0.72004(7) 0.0265(4) Uani 1 1 d . . .
H51A H 0.2903 0.5804 0.6977 0.032 Uiso 1 1 calc R . .
H51B H 0.3642 0.4913 0.7222 0.032 Uiso 1 1 calc R . .
C52 C 0.39469(18) 0.64190(17) 0.77718(7) 0.0238(4) Uani 1 1 d . . .
C53 C 0.45466(18) 0.81596(17) 0.87625(7) 0.0225(4) Uani 1 1 d . . .
C54 C 0.31574(19) 0.7718(2) 0.87713(7) 0.0277(4) Uani 1 1 d . . .
H54 H 0.2596 0.6802 0.8775 0.033 Uiso 1 1 calc R . .
C55 C 0.2588(2) 0.8608(2) 0.87742(8) 0.0373(5) Uani 1 1 d . . .
H55 H 0.1642 0.8303 0.8786 0.045 Uiso 1 1 calc R . .
C56 C 0.3397(3) 0.9939(2) 0.87606(8) 0.0432(6) Uani 1 1 d . . .
H56 H 0.3003 1.0547 0.8752 0.052 Uiso 1 1 calc R . .
C57 C 0.4781(2) 1.0381(2) 0.87602(8) 0.0378(5) Uani 1 1 d . . .
H57 H 0.5334 1.1298 0.8755 0.045 Uiso 1 1 calc R . .
C58 C 0.5383(2) 0.95117(18) 0.87677(7) 0.0273(4) Uani 1 1 d . . .
C59 C 0.6913(2) 1.0026(2) 0.88129(8) 0.0336(4) Uani 1 1 d . . .
H59A H 0.7259 1.0881 0.8651 0.040 Uiso 1 1 calc R . .
H59B H 0.7098 0.9399 0.8600 0.040 Uiso 1 1 calc R . .
C60 C 0.7710(2) 1.0222(2) 0.94189(8) 0.0375(5) Uani 1 1 d . . .
H60A H 0.8466 0.9957 0.9424 0.045 Uiso 1 1 calc R . .
H60B H 0.8141 1.1176 0.9541 0.045 Uiso 1 1 calc R . .
C61 C 0.6890(2) 0.94856(19) 0.98357(7) 0.0296(4) Uani 1 1 d . A .
H61A H 0.6187 0.9811 0.9852 0.036 Uiso 1 1 calc R . .
H61B H 0.7523 0.9734 1.0199 0.036 Uiso 1 1 calc R . .
C62 C 0.61546(19) 0.79810(19) 0.97508(7) 0.0282(4) Uani 1 1 d . . .
C63 C 0.8261(3) 0.6883(4) 0.96995(14) 0.0293(7) Uani 0.766(4) 1 d P A 1
C64 C 0.7955(3) 0.5888(4) 1.01227(11) 0.0328(7) Uani 0.766(4) 1 d P A 1
H64A H 0.7012 0.5660 1.0178 0.039 Uiso 0.766(4) 1 calc PR A 1
H64B H 0.8599 0.6325 1.0474 0.039 Uiso 0.766(4) 1 calc PR A 1
C65 C 0.8052(3) 0.4605(3) 0.99985(11) 0.0351(7) Uani 0.766(4) 1 d P A 1
H65A H 0.7766 0.4020 1.0292 0.042 Uiso 0.766(4) 1 calc PR A 1
H65B H 0.9023 0.4803 0.9998 0.042 Uiso 0.766(4) 1 calc PR A 1
C66 C 0.7151(2) 0.3885(2) 0.94468(8) 0.0421(5) Uani 0.766(4) 1 d P A 1
H66A H 0.6841 0.2923 0.9463 0.051 Uiso 0.766(4) 1 calc PR A 1
H66B H 0.6323 0.4056 0.9372 0.051 Uiso 0.766(4) 1 calc PR A 1
C63A C 0.8649(10) 0.7382(9) 0.9514(4) 0.021(2) Uani 0.234(4) 1 d P A 2
C64A C 0.8832(9) 0.6469(7) 0.9941(3) 0.026(2) Uani 0.234(4) 1 d P A 2
H64C H 0.9615 0.6296 0.9886 0.031 Uiso 0.234(4) 1 calc PR A 2
H64D H 0.9114 0.6967 1.0306 0.031 Uiso 0.234(4) 1 calc PR A 2
C65A C 0.7665(10) 0.5170(10) 0.9967(4) 0.024(2) Uani 0.234(4) 1 d P A 2
H65C H 0.6852 0.5333 0.9981 0.028 Uiso 0.234(4) 1 calc PR A 2
H65D H 0.7901 0.4838 1.0320 0.028 Uiso 0.234(4) 1 calc PR A 2
C66A C 0.7151(2) 0.3885(2) 0.94468(8) 0.0421(5) Uani 0.234(4) 1 d P A 2
H66C H 0.7312 0.3147 0.9607 0.051 Uiso 0.234(4) 1 calc PR A 2
H66D H 0.6151 0.3554 0.9296 0.051 Uiso 0.234(4) 1 calc PR A 2
C67 C 0.79171(18) 0.43271(18) 0.89911(7) 0.0264(4) Uani 1 1 d . . .
C68 C 0.8804(2) 0.37789(18) 0.89022(9) 0.0337(4) Uani 1 1 d . A .
H68 H 0.8865 0.3106 0.9119 0.040 Uiso 1 1 calc R . .
C69 C 0.9592(2) 0.41879(19) 0.85079(9) 0.0345(5) Uani 1 1 d . . .
H69 H 1.0183 0.3798 0.8455 0.041 Uiso 1 1 calc R A .
C70 C 0.95169(19) 0.5163(2) 0.81919(8) 0.0322(4) Uani 1 1 d . A .
H70 H 1.0064 0.5459 0.7923 0.039 Uiso 1 1 calc R . .
C71 C 0.86441(17) 0.57058(17) 0.82680(8) 0.0257(4) Uani 1 1 d . . .
H71 H 0.8588 0.6372 0.8046 0.031 Uiso 1 1 calc R A .
C72 C 0.78421(17) 0.53040(16) 0.86617(7) 0.0215(3) Uani 1 1 d . A .
F1 F 0.73714(10) 0.99862(9) 0.52011(4) 0.0239(2) Uani 1 1 d . . .
F2 F 0.73520(10) 1.11730(9) 0.58696(4) 0.0259(2) Uani 1 1 d . . .
F3 F 0.63724(10) 1.03615(10) 0.66675(4) 0.0264(2) Uani 1 1 d . . .
F4 F 0.73593(10) 1.00254(10) 0.74314(4) 0.0272(2) Uani 1 1 d . . .
F5 F 1.04995(10) 0.69350(9) 0.70312(4) 0.0243(2) Uani 1 1 d . . .
F6 F 1.04876(11) 0.81414(10) 0.76929(4) 0.0255(2) Uani 1 1 d . . .
F7 F 0.41244(12) 0.77013(10) 0.77077(4) 0.0327(3) Uani 1 1 d . . .
F8 F 0.26865(10) 0.57851(11) 0.79186(4) 0.0308(2) Uani 1 1 d . . .
F9 F 0.65892(14) 0.74515(12) 1.02022(5) 0.0447(3) Uani 1 1 d . A .
F10 F 0.47932(11) 0.75692(11) 0.97768(4) 0.0332(3) Uani 1 1 d . A .
F11 F 0.87440(19) 0.8146(2) 0.99493(9) 0.0338(5) Uani 0.766(4) 1 d P A 1
F12 F 0.93866(14) 0.69575(16) 0.95034(7) 0.0311(6) Uani 0.766(4) 1 d P A 1
F11A F 0.9045(6) 0.8634(6) 0.9749(3) 0.0264(14) Uani 0.234(4) 1 d P A 2
F12A F 0.9617(4) 0.7650(5) 0.9195(2) 0.0275(16) Uani 0.234(4) 1 d P A 2

loop_
_atom_site_aniso_label
_atom_site_aniso_U_11
_atom_site_aniso_U_22
_atom_site_aniso_U_33
_atom_site_aniso_U_23
_atom_site_aniso_U_13
_atom_site_aniso_U_12
C1 0.0155(7) 0.0153(7) 0.0185(8) 0.0029(6) 0.0036(6) 0.0023(6)
C2 0.0156(7) 0.0168(8) 0.0213(8) 0.0029(6) 0.0032(6) 0.0041(6)
C3 0.0162(7) 0.0148(7) 0.0219(8) 0.0025(6) 0.0054(6) 0.0035(6)
C4 0.0159(7) 0.0164(7) 0.0191(8) 0.0039(6) 0.0058(6) 0.0038(6)
C5 0.0147(7) 0.0169(7) 0.0191(8) 0.0048(6) 0.0054(6) 0.0038(6)
C6 0.0157(7) 0.0147(7) 0.0192(8) 0.0026(6) 0.0049(6) 0.0037(6)
C7 0.0249(8) 0.0153(7) 0.0177(8) 0.0035(6) 0.0028(7) 0.0090(7)
C8 0.0251(8) 0.0186(8) 0.0220(8) 0.0045(7) 0.0042(7) 0.0097(7)
C9 0.0343(10) 0.0258(9) 0.0222(9) 0.0060(7) 0.0109(8) 0.0129(8)
C10 0.0427(11) 0.0295(10) 0.0178(9) 0.0000(7) 0.0046(8) 0.0139(9)
C11 0.0305(9) 0.0230(9) 0.0213(9) 0.0005(7) -0.0014(7) 0.0069(7)
C12 0.0255(9) 0.0154(7) 0.0198(8) 0.0044(6) 0.0022(7) 0.0066(7)
C13 0.0218(8) 0.0210(8) 0.0222(8) 0.0028(7) 0.0014(7) 0.0038(7)
C14 0.0196(8) 0.0277(9) 0.0244(9) 0.0025(7) 0.0007(7) 0.0072(7)
C15 0.0221(8) 0.0278(9) 0.0232(9) 0.0037(7) 0.0014(7) 0.0125(7)
C16 0.0245(9) 0.0195(8) 0.0201(8) 0.0018(7) 0.0033(7) 0.0102(7)
C17 0.0195(8) 0.0279(9) 0.0215(8) 0.0010(7) 0.0027(7) 0.0115(7)
C18 0.0267(9) 0.0256(9) 0.0314(10) -0.0048(8) 0.0003(8) 0.0144(8)
C19 0.0299(10) 0.0190(8) 0.0333(10) 0.0017(7) 0.0024(8) 0.0080(7)
C20 0.0218(8) 0.0178(8) 0.0273(9) -0.0002(7) 0.0061(7) 0.0033(7)
C21 0.0179(8) 0.0234(8) 0.0257(9) -0.0018(7) 0.0030(7) 0.0105(7)
C22 0.0220(8) 0.0279(9) 0.0314(10) -0.0078(8) -0.0013(7) 0.0134(7)
C23 0.0311(10) 0.0428(11) 0.0229(9) -0.0113(8) -0.0051(8) 0.0242(9)
C24 0.0344(10) 0.0476(12) 0.0189(9) 0.0028(8) 0.0064(8) 0.0276(9)
C25 0.0228(8) 0.0309(9) 0.0238(9) 0.0045(7) 0.0073(7) 0.0139(7)
C26 0.0176(8) 0.0238(8) 0.0192(8) -0.0001(7) 0.0033(6) 0.0105(7)
C27 0.0257(9) 0.0205(8) 0.0172(8) 0.0018(6) 0.0040(7) 0.0118(7)
C28 0.0204(8) 0.0270(9) 0.0293(9) 0.0003(7) 0.0003(7) 0.0107(7)
C29 0.0199(8) 0.0330(10) 0.0332(10) 0.0044(8) 0.0057(8) 0.0114(8)
C30 0.0228(9) 0.0350(10) 0.0293(9) 0.0099(8) 0.0115(8) 0.0138(8)
C31 0.0289(9) 0.0318(9) 0.0166(8) 0.0075(7) 0.0082(7) 0.0170(8)
C32 0.0417(11) 0.0459(12) 0.0238(9) 0.0070(8) 0.0106(8) 0.0311(10)
C33 0.0616(14) 0.0407(11) 0.0248(10) 0.0016(8) 0.0082(9) 0.0379(11)
C34 0.0538(13) 0.0233(9) 0.0234(9) -0.0004(7) 0.0001(9) 0.0184(9)
C35 0.0322(9) 0.0221(8) 0.0187(8) 0.0022(7) 0.0026(7) 0.0110(8)
C36 0.0260(8) 0.0215(8) 0.0140(7) 0.0040(6) 0.0039(7) 0.0122(7)
C37 0.0184(8) 0.0181(8) 0.0239(9) 0.0001(7) 0.0045(7) 0.0052(6)
C38 0.0184(8) 0.0215(8) 0.0221(8) 0.0008(7) 0.0033(7) 0.0057(7)
C39 0.0175(8) 0.0227(8) 0.0233(9) 0.0006(7) 0.0043(7) 0.0075(7)
C40 0.0236(9) 0.0276(9) 0.0264(9) -0.0039(7) -0.0010(7) 0.0127(7)
C41 0.0250(9) 0.0360(10) 0.0337(10) -0.0115(8) -0.0064(8) 0.0168(8)
C42 0.0201(8) 0.0224(8) 0.0303(9) -0.0028(7) 0.0017(7) 0.0083(7)
C43 0.0149(7) 0.0203(8) 0.0229(8) -0.0013(7) 0.0007(6) 0.0055(6)
C44 0.0195(8) 0.0214(8) 0.0237(9) 0.0017(7) 0.0004(7) 0.0073(7)
C45 0.0242(9) 0.0197(8) 0.0339(10) -0.0028(7) -0.0019(8) 0.0085(7)
C46 0.0289(9) 0.0328(10) 0.0305(10) -0.0101(8) -0.0014(8) 0.0148(8)
C47 0.0240(9) 0.0380(10) 0.0224(9) -0.0021(8) 0.0036(7) 0.0108(8)
C48 0.0161(8) 0.0250(9) 0.0240(9) 0.0011(7) 0.0021(7) 0.0047(7)
C49 0.0246(9) 0.0252(9) 0.0273(9) 0.0037(7) 0.0076(7) 0.0045(7)
C50 0.0313(10) 0.0279(9) 0.0247(9) 0.0082(8) 0.0069(8) 0.0092(8)
C51 0.0262(9) 0.0251(9) 0.0251(9) 0.0028(7) 0.0018(7) 0.0097(7)
C52 0.0217(8) 0.0239(9) 0.0255(9) 0.0016(7) 0.0051(7) 0.0094(7)
C53 0.0250(9) 0.0285(9) 0.0159(8) -0.0002(7) 0.0019(7) 0.0144(7)
C54 0.0239(9) 0.0419(11) 0.0181(8) 0.0002(8) 0.0020(7) 0.0161(8)
C55 0.0355(11) 0.0667(15) 0.0218(9) -0.0041(9) -0.0001(8) 0.0361(11)
C56 0.0615(15) 0.0573(14) 0.0288(10) -0.0051(10) -0.0041(10) 0.0479(13)
C57 0.0578(14) 0.0327(10) 0.0254(10) -0.0012(8) -0.0016(9) 0.0262(10)
C58 0.0357(10) 0.0289(9) 0.0177(8) -0.0001(7) 0.0032(7) 0.0152(8)
C59 0.0345(10) 0.0293(10) 0.0280(10) -0.0007(8) 0.0100(8) 0.0041(8)
C60 0.0282(10) 0.0396(11) 0.0329(11) -0.0058(9) 0.0041(8) 0.0045(9)
C61 0.0326(10) 0.0342(10) 0.0228(9) -0.0056(8) 0.0009(8) 0.0174(8)
C62 0.0311(10) 0.0357(10) 0.0210(9) -0.0008(8) -0.0014(7) 0.0202(8)
C63 0.0227(15) 0.0343(18) 0.0321(17) -0.0110(14) -0.0034(13) 0.0173(15)
C64 0.0378(18) 0.047(2) 0.0197(14) -0.0018(14) -0.0035(12) 0.0279(17)
C65 0.0432(16) 0.0430(17) 0.0257(14) 0.0018(12) -0.0007(11) 0.0279(15)
C66 0.0361(11) 0.0523(13) 0.0235(10) 0.0037(9) 0.0015(9) 0.0074(10)
C63A 0.020(5) 0.014(4) 0.027(5) -0.002(4) -0.001(4) 0.006(4)
C64A 0.036(5) 0.018(4) 0.025(4) 0.003(3) 0.001(4) 0.014(4)
C65A 0.040(5) 0.016(4) 0.018(4) 0.003(4) 0.008(4) 0.014(4)
C66A 0.0361(11) 0.0523(13) 0.0235(10) 0.0037(9) 0.0015(9) 0.0074(10)
C67 0.0210(8) 0.0270(9) 0.0241(9) 0.0012(7) -0.0020(7) 0.0064(7)
C68 0.0312(10) 0.0230(9) 0.0401(11) 0.0022(8) -0.0083(9) 0.0115(8)
C69 0.0274(10) 0.0335(10) 0.0446(12) -0.0104(9) -0.0014(9) 0.0188(8)
C70 0.0231(9) 0.0402(11) 0.0317(10) -0.0038(8) 0.0045(8) 0.0126(8)
C71 0.0193(8) 0.0238(9) 0.0292(9) 0.0022(7) 0.0019(7) 0.0062(7)
C72 0.0176(8) 0.0187(8) 0.0240(9) -0.0044(7) -0.0007(7) 0.0060(7)
F1 0.0266(5) 0.0238(5) 0.0214(5) 0.0066(4) 0.0047(4) 0.0111(4)
F2 0.0280(5) 0.0189(5) 0.0304(5) 0.0020(4) 0.0016(4) 0.0116(4)
F3 0.0204(5) 0.0315(5) 0.0282(5) -0.0023(4) 0.0009(4) 0.0139(4)
F4 0.0276(5) 0.0355(6) 0.0232(5) 0.0034(4) 0.0091(4) 0.0165(5)
F5 0.0320(5) 0.0214(5) 0.0216(5) 0.0034(4) 0.0039(4) 0.0143(4)
F6 0.0335(5) 0.0291(5) 0.0160(5) 0.0037(4) 0.0040(4) 0.0161(5)
F7 0.0451(6) 0.0288(6) 0.0266(5) 0.0030(4) 0.0016(5) 0.0205(5)
F8 0.0178(5) 0.0422(6) 0.0288(5) 0.0041(5) 0.0034(4) 0.0101(5)
F9 0.0642(8) 0.0456(7) 0.0260(6) -0.0030(5) -0.0133(6) 0.0347(7)
F10 0.0324(6) 0.0436(6) 0.0224(5) 0.0042(5) 0.0082(5) 0.0143(5)
F11 0.0273(9) 0.0375(12) 0.0338(11) -0.0166(9) -0.0079(8) 0.0173(9)
F12 0.0212(7) 0.0366(10) 0.0341(10) -0.0114(8) -0.0044(6) 0.0154(7)
F11A 0.030(3) 0.015(3) 0.029(3) -0.002(2) -0.006(2) 0.010(2)
F12A 0.015(2) 0.030(3) 0.033(3) -0.001(2) 0.0057(19) 0.0052(18)

loop_
_atom_type_symbol
_atom_type_description
_atom_type_scat_dispersion_real
_atom_type_scat_dispersion_imag
_atom_type_scat_source
C C 0.0181 0.0091 'International Tables Vol C Tables 4.2.6.8 and 6.1.1.4'
H H 0.0000 0.0000 'International Tables Vol C Tables 4.2.6.8 and 6.1.1.4'
F F 0.0727 0.0534 'International Tables Vol C Tables 4.2.6.8 and 6.1.1.4'

loop_
_geom_angle_atom_site_label_1
_geom_angle_atom_site_label_2
_geom_angle_atom_site_label_3
_geom_angle
C6 C1 C2 120.01(15)
C6 C1 C7 116.55(14)
C2 C1 C7 123.43(14)
C1 C2 C3 119.21(15)
C1 C2 C16 118.83(14)
C3 C2 C16 121.93(14)
C2 C3 C4 120.44(15)
C2 C3 C17 124.27(14)
C4 C3 C17 115.27(14)
C5 C4 C3 119.28(15)
C5 C4 C26 122.12(14)
C3 C4 C26 117.99(14)
C6 C5 C4 119.84(15)
C6 C5 C27 119.99(14)
C4 C5 C27 120.02(14)
C5 C6 C1 120.47(15)
C5 C6 C36 120.82(14)
C1 C6 C36 118.70(14)
C8 C7 C12 119.38(15)
C8 C7 C1 118.37(15)
C12 C7 C1 122.24(15)
C9 C8 C7 121.36(16)
C9 C8 H8 119.3
C7 C8 H8 119.3
C8 C9 C10 119.33(17)
C8 C9 H9 120.3
C10 C9 H9 120.3
C11 C10 C9 119.63(17)
C11 C10 H10 120.2
C9 C10 H10 120.2
C10 C11 C12 121.84(17)
C10 C11 H11 119.1
C12 C11 H11 119.1
C11 C12 C7 118.45(17)
C11 C12 C13 118.52(16)
C7 C12 C13 122.86(15)
C12 C13 C14 111.54(14)
C12 C13 H13A 109.3
C14 C13 H13A 109.3
C12 C13 H13B 109.3
C14 C13 H13B 109.3
H13A C13 H13B 108.0
C15 C14 C13 115.61(14)
C15 C14 H14A 108.4
C13 C14 H14A 108.4
C15 C14 H14B 108.4
C13 C14 H14B 108.4
H14A C14 H14B 107.4
C16 C15 C14 116.15(14)
C16 C15 H15A 108.2
C14 C15 H15A 108.2
C16 C15 H15B 108.2
C14 C15 H15B 108.2
H15A C15 H15B 107.4
F1 C16 F2 102.03(13)
F1 C16 C15 109.05(13)
F2 C16 C15 109.80(13)
F1 C16 C2 109.96(13)
F2 C16 C2 108.68(13)
C15 C16 C2 116.36(14)
F4 C17 F3 101.32(13)
F4 C17 C18 109.14(14)
F3 C17 C18 109.48(14)
F4 C17 C3 107.22(13)
F3 C17 C3 110.10(13)
C18 C17 C3 118.21(14)
C17 C18 C19 119.17(15)
C17 C18 H18A 107.5
C19 C18 H18A 107.5
C17 C18 H18B 107.5
C19 C18 H18B 107.5
H18A C18 H18B 107.0
C18 C19 C20 116.37(15)
C18 C19 H19A 108.2
C20 C19 H19A 108.2
C18 C19 H19B 108.2
C20 C19 H19B 108.2
H19A C19 H19B 107.3
C21 C20 C19 111.55(15)
C21 C20 H20A 109.3
C19 C20 H20A 109.3
C21 C20 H20B 109.3
C19 C20 H20B 109.3
H20A C20 H20B 108.0
C22 C21 C26 119.17(17)
C22 C21 C20 120.01(16)
C26 C21 C20 120.56(15)
C23 C22 C21 121.03(18)
C23 C22 H22 119.5
C21 C22 H22 119.5
C22 C23 C24 119.64(17)
C22 C23 H23 120.2
C24 C23 H23 120.2
C25 C24 C23 120.10(18)
C25 C24 H24 119.9
C23 C24 H24 119.9
C24 C25 C26 120.70(18)
C24 C25 H25 119.6
C26 C25 H25 119.6
C25 C26 C21 119.26(16)
C25 C26 C4 124.15(15)
C21 C26 C4 116.57(15)
F6 C27 F5 102.60(12)
F6 C27 C28 108.22(14)
F5 C27 C28 110.18(14)
F6 C27 C5 109.22(13)
F5 C27 C5 111.48(13)
C28 C27 C5 114.42(14)
C27 C28 C29 116.55(15)
C27 C28 H28A 108.2
C29 C28 H28A 108.2
C27 C28 H28B 108.2
C29 C28 H28B 108.2
H28A C28 H28B 107.3
C28 C29 C30 117.10(15)
C28 C29 H29A 108.0
C30 C29 H29A 108.0
C28 C29 H29B 108.0
C30 C29 H29B 108.0
H29A C29 H29B 107.3
C31 C30 C29 112.36(15)
C31 C30 H30A 109.1
C29 C30 H30A 109.1
C31 C30 H30B 109.1
C29 C30 H30B 109.1
H30A C30 H30B 107.9
C32 C31 C36 118.18(17)
C32 C31 C30 119.51(17)
C36 C31 C30 122.19(15)
C33 C32 C31 121.73(19)
C33 C32 H32 119.1
C31 C32 H32 119.1
C32 C33 C34 119.75(17)
C32 C33 H33 120.1
C34 C33 H33 120.1
C33 C34 C35 119.50(18)
C33 C34 H34 120.2
C35 C34 H34 120.2
C34 C35 C36 120.67(18)
C34 C35 H35 119.7
C36 C35 H35 119.7
C35 C36 C31 120.12(16)
C35 C36 C6 118.86(15)
C31 C36 C6 120.95(15)
C38 C37 C42 119.88(15)
C38 C37 C43 124.82(15)
C42 C37 C43 115.30(15)
C37 C38 C39 119.31(15)
C37 C38 C52 122.97(15)
C39 C38 C52 117.70(15)
C40 C39 C38 120.00(15)
C40 C39 C53 117.64(15)
C38 C39 C53 121.97(15)
C39 C40 C41 120.19(16)
C39 C40 C62 116.36(15)
C41 C40 C62 123.44(16)
C42 C41 C40 119.12(16)
C42 C41 C63 119.70(17)
C40 C41 C63 121.02(18)
C42 C41 C63A 112.2(4)
C40 C41 C63A 122.9(3)
C63 C41 C63A 28.2(3)
C41 C42 C37 120.26(16)
C41 C42 C72 122.07(16)
C37 C42 C72 117.66(15)
C44 C43 C48 119.35(16)
C44 C43 C37 117.95(15)
C48 C43 C37 122.41(15)
C45 C44 C43 121.10(17)
C45 C44 H44 119.4
C43 C44 H44 119.4
C46 C45 C44 119.57(17)
C46 C45 H45 120.2
C44 C45 H45 120.2
C45 C46 C47 119.70(17)
C45 C46 H46 120.1
C47 C46 H46 120.1
C46 C47 C48 121.53(18)
C46 C47 H47 119.2
C48 C47 H47 119.2
C47 C48 C43 118.72(17)
C47 C48 C49 120.85(17)
C43 C48 C49 120.12(16)
C48 C49 C50 109.43(14)
C48 C49 H49A 109.8
C50 C49 H49A 109.8
C48 C49 H49B 109.8
C50 C49 H49B 109.8
H49A C49 H49B 108.2
C51 C50 C49 113.42(15)
C51 C50 H50A 108.9
C49 C50 H50A 108.9
C51 C50 H50B 108.9
C49 C50 H50B 108.9
H50A C50 H50B 107.7
C52 C51 C50 116.51(15)
C52 C51 H51A 108.2
C50 C51 H51A 108.2
C52 C51 H51B 108.2
C50 C51 H51B 108.2
H51A C51 H51B 107.3
F8 C52 F7 105.36(13)
F8 C52 C51 106.19(14)
F7 C52 C51 104.62(14)
F8 C52 C38 106.49(14)
F7 C52 C38 107.57(13)
C51 C52 C38 125.14(15)
C54 C53 C58 119.99(17)
C54 C53 C39 122.94(16)
C58 C53 C39 117.07(15)
C55 C54 C53 120.29(19)
C55 C54 H54 119.9
C53 C54 H54 119.9
C56 C55 C54 120.02(19)
C56 C55 H55 120.0
C54 C55 H55 120.0
C55 C56 C57 119.71(18)
C55 C56 H56 120.1
C57 C56 H56 120.1
C56 C57 C58 121.4(2)
C56 C57 H57 119.3
C58 C57 H57 119.3
C57 C58 C53 118.52(18)
C57 C58 C59 120.38(19)
C53 C58 C59 121.01(17)
C58 C59 C60 112.45(16)
C58 C59 H59A 109.1
C60 C59 H59A 109.1
C58 C59 H59B 109.1
C60 C59 H59B 109.1
H59A C59 H59B 107.8
C61 C60 C59 117.24(17)
C61 C60 H60A 108.0
C59 C60 H60A 108.0
C61 C60 H60B 108.0
C59 C60 H60B 108.0
H60A C60 H60B 107.2
C60 C61 C62 118.41(16)
C60 C61 H61A 107.7
C62 C61 H61A 107.7
C60 C61 H61B 107.7
C62 C61 H61B 107.7
H61A C61 H61B 107.1
F10 C62 F9 100.24(15)
F10 C62 C61 109.20(14)
F9 C62 C61 109.96(15)
F10 C62 C40 107.09(14)
F9 C62 C40 110.19(15)
C61 C62 C40 118.55(16)
F12 C63 F11 101.8(3)
F12 C63 C64 109.6(2)
F11 C63 C64 110.1(3)
F12 C63 C41 107.8(2)
F11 C63 C41 106.6(2)
C64 C63 C41 119.5(3)
C63 C64 C65 117.2(2)
C63 C64 H64A 108.0
C65 C64 H64A 108.0
C63 C64 H64B 108.0
C65 C64 H64B 108.0
H64A C64 H64B 107.2
C64 C65 C66 112.2(2)
C64 C65 H65A 109.2
C66 C65 H65A 109.2
C64 C65 H65B 109.2
C66 C65 H65B 109.2
H65A C65 H65B 107.9
C67 C66 C65 111.41(19)
C67 C66 H66A 109.3
C65 C66 H66A 109.3
C67 C66 H66B 109.3
C65 C66 H66B 109.3
H66A C66 H66B 108.0
F12A C63A F11A 99.7(7)
F12A C63A C64A 109.2(7)
F11A C63A C64A 111.6(7)
F12A C63A C41 115.7(7)
F11A C63A C41 112.6(6)
C64A C63A C41 108.0(7)
C65A C64A C63A 119.9(7)
C65A C64A H64C 107.3
C63A C64A H64C 107.3
C65A C64A H64D 107.3
C63A C64A H64D 107.3
H64C C64A H64D 106.9
C64A C65A H65C 107.4
C64A C65A H65D 107.4
H65C C65A H65D 106.9
C72 C67 C68 117.60(17)
C72 C67 C66 123.43(18)
C68 C67 C66 118.90(18)
C69 C68 C67 121.92(18)
C69 C68 H68 119.0
C67 C68 H68 119.0
C70 C69 C68 119.63(18)
C70 C69 H69 120.2
C68 C69 H69 120.2
C71 C70 C69 119.49(19)
C71 C70 H70 120.3
C69 C70 H70 120.3
C70 C71 C72 121.62(18)
C70 C71 H71 119.2
C72 C71 H71 119.2
C71 C72 C67 119.73(16)
C71 C72 C42 118.53(16)
C67 C72 C42 121.73(16)

loop_
_geom_bond_atom_site_label_1
_geom_bond_atom_site_label_2
_geom_bond_distance
C1 C6 1.407(2)
C1 C2 1.410(2)
C1 C7 1.502(2)
C2 C3 1.413(2)
C2 C16 1.539(2)
C3 C4 1.413(2)
C3 C17 1.541(2)
C4 C5 1.412(2)
C4 C26 1.516(2)
C5 C6 1.406(2)
C5 C27 1.536(2)
C6 C36 1.502(2)
C7 C8 1.396(2)
C7 C12 1.400(2)
C8 C9 1.384(2)
C8 H8 0.9500
C9 C10 1.391(3)
C9 H9 0.9500
C10 C11 1.378(3)
C10 H10 0.9500
C11 C12 1.397(2)
C11 H11 0.9500
C12 C13 1.510(2)
C13 C14 1.542(2)
C13 H13A 0.9900
C13 H13B 0.9900
C14 C15 1.529(2)
C14 H14A 0.9900
C14 H14B 0.9900
C15 C16 1.524(2)
C15 H15A 0.9900
C15 H15B 0.9900
C16 F1 1.375(2)
C16 F2 1.3795(19)
C17 F4 1.374(2)
C17 F3 1.3780(19)
C17 C18 1.534(2)
C18 C19 1.537(3)
C18 H18A 0.9900
C18 H18B 0.9900
C19 C20 1.557(2)
C19 H19A 0.9900
C19 H19B 0.9900
C20 C21 1.502(3)
C20 H20A 0.9900
C20 H20B 0.9900
C21 C22 1.398(2)
C21 C26 1.398(2)
C22 C23 1.377(3)
C22 H22 0.9500
C23 C24 1.389(3)
C23 H23 0.9500
C24 C25 1.380(3)
C24 H24 0.9500
C25 C26 1.396(2)
C25 H25 0.9500
C27 F6 1.3686(19)
C27 F5 1.3717(19)
C27 C28 1.517(2)
C28 C29 1.530(3)
C28 H28A 0.9900
C28 H28B 0.9900
C29 C30 1.538(3)
C29 H29A 0.9900
C29 H29B 0.9900
C30 C31 1.513(3)
C30 H30A 0.9900
C30 H30B 0.9900
C31 C32 1.394(3)
C31 C36 1.395(2)
C32 C33 1.380(3)
C32 H32 0.9500
C33 C34 1.385(3)
C33 H33 0.9500
C34 C35 1.386(3)
C34 H34 0.9500
C35 C36 1.393(2)
C35 H35 0.9500
C37 C38 1.408(2)
C37 C42 1.415(2)
C37 C43 1.506(2)
C38 C39 1.416(2)
C38 C52 1.541(2)
C39 C40 1.405(2)
C39 C53 1.508(2)
C40 C41 1.412(2)
C40 C62 1.537(2)
C41 C42 1.407(3)
C41 C63 1.563(3)
C41 C63A 1.575(9)
C42 C72 1.504(2)
C43 C44 1.394(2)
C43 C48 1.399(3)
C44 C45 1.388(2)
C44 H44 0.9500
C45 C46 1.382(3)
C45 H45 0.9500
C46 C47 1.383(3)
C46 H46 0.9500
C47 C48 1.394(3)
C47 H47 0.9500
C48 C49 1.502(3)
C49 C50 1.539(3)
C49 H49A 0.9900
C49 H49B 0.9900
C50 C51 1.526(3)
C50 H50A 0.9900
C50 H50B 0.9900
C51 C52 1.510(2)
C51 H51A 0.9900
C51 H51B 0.9900
C52 F8 1.380(2)
C52 F7 1.385(2)
C53 C54 1.391(2)
C53 C58 1.401(3)
C54 C55 1.388(3)
C54 H54 0.9500
C55 C56 1.382(3)
C55 H55 0.9500
C56 C57 1.382(3)
C56 H56 0.9500
C57 C58 1.391(3)
C57 H57 0.9500
C58 C59 1.504(3)
C59 C60 1.562(3)
C59 H59A 0.9900
C59 H59B 0.9900
C60 C61 1.516(3)
C60 H60A 0.9900
C60 H60B 0.9900
C61 C62 1.527(3)
C61 H61A 0.9900
C61 H61B 0.9900
C62 F10 1.376(2)
C62 F9 1.377(2)
C63 F12 1.380(3)
C63 F11 1.385(4)
C63 C64 1.516(5)
C64 C65 1.526(4)
C64 H64A 0.9900
C64 H64B 0.9900
C65 C66 1.527(3)
C65 H65A 0.9900
C65 H65B 0.9900
C66 C67 1.500(3)
C66 H66A 0.9900
C66 H66B 0.9900
C63A F12A 1.375(12)
C63A F11A 1.376(10)
C63A C64A 1.529(12)
C64A C65A 1.489(12)
C64A H64C 0.9900
C64A H64D 0.9900
C65A H65C 0.9900
C65A H65D 0.9900
C67 C72 1.395(3)
C67 C68 1.401(3)
C68 C69 1.381(3)
C68 H68 0.9500
C69 C70 1.374(3)
C69 H69 0.9500
C70 C71 1.374(3)
C70 H70 0.9500
C71 C72 1.389(3)
C71 H71 0.9500
